data_2238622
loop_
_publ_author_name
'Moreno-Fuquen, Rodolfo'
'Azc\'arate, Alexis'
'Kennedy, Alan R.'
'Gilmour, Denise'
'De Almeida Santos, Regina H.'

_publ_section_title
;
 <i>N</i>-(2-Nitrophenyl)furan-2-carboxamide
;
_journal_coeditor_code GG2129
_journal_issue 10
_journal_name_full 'Acta Crystallographica Section E'
_journal_page_first o1592
_journal_paper_doi 10.1107/S1600536813026202
_journal_volume 69
_journal_year 2013
_chemical_formula_iupac 'C11 H8 N2 O4'
_chemical_formula_moiety 'C11 H8 N2 O4'
_chemical_formula_sum 'C11 H8 N2 O4'
_chemical_formula_weight 232.19
_chemical_melting_point 388.0(10)
_chemical_name_common N-(2-nitrophenyl)-2-furancarboxamide
_chemical_name_systematic
;
<i>N</i>-(2-Nitrophenyl)furan-2-carboxamide
;
_space_group_IT_number 14
_symmetry_cell_setting monoclinic
_symmetry_space_group_name_Hall '-P 2ybc'
_symmetry_space_group_name_H-M 'P 1 21/c 1'
_atom_sites_solution_hydrogens geom
_atom_sites_solution_primary direct
_atom_sites_solution_secondary difmap
_audit_creation_method SHELXL-97
_cell_angle_alpha 90.00
_cell_angle_beta 97.819(6)
_cell_angle_gamma 90.00
_cell_formula_units_Z 4
_cell_length_a 7.0380(5)
_cell_length_b 12.8072(9)
_cell_length_c 11.3701(9)
_cell_measurement_reflns_used 4090
_cell_measurement_temperature 123
_cell_measurement_theta_max 28.77
_cell_measurement_theta_min 3.18
_cell_volume 1015.34(13)
_computing_cell_refinement 'CrysAlis PRO (Oxford Diffraction, 2010)'
_computing_data_collection
;
CrysAlis PRO (Oxford Diffraction, 2010)
;
_computing_data_reduction 'CrysAlis PRO (Oxford Diffraction, 2010)'
_computing_molecular_graphics 'ORTEP-3 for Windows (Farrugia, 2012) and Mercury (Macrae <i>et al.</i>, 2006)'
_computing_publication_material 'WinGX (Farrugia, 2012)'
_computing_structure_refinement 'SHELXL97 (Sheldrick, 2008)'
_computing_structure_solution 'SHELXS97 (Sheldrick, 2008)'
_diffrn_ambient_temperature 123
_diffrn_measured_fraction_theta_full 0.994
_diffrn_measured_fraction_theta_max 0.857
_diffrn_measurement_device_type 'Oxford Diffraction Xcalibur E'
_diffrn_measurement_method '\w scans'
_diffrn_radiation_monochromator graphite
_diffrn_radiation_source 'fine-focus sealed tube'
_diffrn_radiation_type MoK\a
_diffrn_radiation_wavelength 0.71073
_diffrn_reflns_av_R_equivalents 0.0155
_diffrn_reflns_av_sigmaI/netI 0.0297
_diffrn_reflns_limit_h_max 8
_diffrn_reflns_limit_h_min -9
_diffrn_reflns_limit_k_max 17
_diffrn_reflns_limit_k_min -16
_diffrn_reflns_limit_l_max 15
_diffrn_reflns_limit_l_min -7
_diffrn_reflns_number 4090
_diffrn_reflns_theta_full 26.00
_diffrn_reflns_theta_max 28.77
_diffrn_reflns_theta_min 3.18
_diffrn_standards_decay_% 0
_diffrn_standards_interval_time 120
_diffrn_standards_number 0
_exptl_absorpt_coefficient_mu 0.118
_exptl_absorpt_correction_type none
_exptl_crystal_colour colourless
_exptl_crystal_density_diffrn 1.519
_exptl_crystal_density_method 'not measured'
_exptl_crystal_description block
_exptl_crystal_F_000 480
_exptl_crystal_size_max 0.35
_exptl_crystal_size_mid 0.33
_exptl_crystal_size_min 0.25
_refine_diff_density_max 0.210
_refine_diff_density_min -0.260
_refine_ls_extinction_method none
_refine_ls_goodness_of_fit_ref 1.040
_refine_ls_hydrogen_treatment mixed
_refine_ls_matrix_type full
_refine_ls_number_parameters 158
_refine_ls_number_reflns 2649
_refine_ls_number_restraints 0
_refine_ls_restrained_S_all 1.040
_refine_ls_R_factor_all 0.0498
_refine_ls_R_factor_gt 0.0392
_refine_ls_shift/su_max 0.000
_refine_ls_shift/su_mean 0.000
_refine_ls_structure_factor_coef Fsqd
_refine_ls_weighting_details 'w=1/[\s^2^(Fo^2^)+(0.0395P)^2^+0.3116P] where P=(Fo^2^+2Fc^2^)/3'
_refine_ls_weighting_scheme calc
_refine_ls_wR_factor_gt 0.0906
_refine_ls_wR_factor_ref 0.0986
_reflns_number_gt 1859
_reflns_number_total 2649
_reflns_threshold_expression I>2\s(I)
_cod_data_source_file gg2129.cif
_cod_data_source_block I
_cod_original_sg_symbol_H-M 'P 21/c'
_cod_database_code 2238622

loop_
_symmetry_equiv_pos_as_xyz
'x, y, z'
'-x, y+1/2, -z+1/2'
'-x, -y, -z'
'x, -y-1/2, z-1/2'

loop_
_atom_site_type_symbol
_atom_site_label
_atom_site_fract_x
_atom_site_fract_y
_atom_site_fract_z
_atom_site_U_iso_or_equiv
_atom_site_adp_type
_atom_site_calc_flag
_atom_site_refinement_flags
_atom_site_occupancy
_atom_site_symmetry_multiplicity
O O1 0.33408(13) 0.25426(7) 0.47056(8) 0.0224(2) Uani d . 1 1
O O2 0.39374(15) 0.05694(8) 0.69240(9) 0.0285(3) Uani d . 1 1
O O3 0.10004(16) 0.07661(8) 0.27664(9) 0.0296(3) Uani d . 1 1
O O4 0.02689(18) -0.05720(9) 0.16525(9) 0.0374(3) Uani d . 1 1
N N1 0.27083(16) 0.05097(9) 0.49375(10) 0.0188(3) Uani d . 1 1
N N2 0.08218(17) -0.01884(10) 0.26244(10) 0.0228(3) Uani d . 1 1
C C1 0.3632(2) 0.35951(11) 0.48419(14) 0.0263(3) Uani d . 1 1
H H1 0.3458 0.4089 0.4213 0.032 Uiso calc R 1 1
C C2 0.4197(2) 0.38338(12) 0.59859(14) 0.0270(3) Uani d . 1 1
H H2 0.4482 0.4510 0.6306 0.032 Uiso calc R 1 1
C C3 0.4287(2) 0.28777(12) 0.66254(13) 0.0244(3) Uani d . 1 1
H H3 0.4647 0.2788 0.7455 0.029 Uiso calc R 1 1
C C4 0.37595(18) 0.21213(11) 0.58195(12) 0.0190(3) Uani d . 1 1
C C5 0.34973(18) 0.09956(11) 0.59629(11) 0.0190(3) Uani d . 1 1
C C6 0.21685(18) -0.05325(11) 0.47586(12) 0.0177(3) Uani d . 1 1
C C7 0.12627(18) -0.08875(11) 0.36456(12) 0.0191(3) Uani d . 1 1
C C8 0.07181(19) -0.19269(12) 0.34607(13) 0.0231(3) Uani d . 1 1
H H8 0.0103 -0.2145 0.2705 0.028 Uiso calc R 1 1
C C9 0.1070(2) -0.26394(11) 0.43720(13) 0.0252(3) Uani d . 1 1
H H9 0.0696 -0.3348 0.4252 0.030 Uiso calc R 1 1
C C10 0.1977(2) -0.23083(11) 0.54624(13) 0.0239(3) Uani d . 1 1
H H10 0.2235 -0.2800 0.6089 0.029 Uiso calc R 1 1
C C11 0.25161(19) -0.12788(11) 0.56631(12) 0.0209(3) Uani d . 1 1
H H11 0.3131 -0.1075 0.6424 0.025 Uiso calc R 1 1
H H1N 0.239(2) 0.0920(14) 0.4345(16) 0.036(5) Uiso d . 1 1

loop_
_atom_site_aniso_label
_atom_site_aniso_U_11
_atom_site_aniso_U_22
_atom_site_aniso_U_33
_atom_site_aniso_U_12
_atom_site_aniso_U_13
_atom_site_aniso_U_23
O1 0.0275(5) 0.0196(5) 0.0194(5) -0.0012(4) 0.0004(4) 0.0016(4)
O2 0.0413(6) 0.0249(6) 0.0174(5) -0.0017(5) -0.0024(4) 0.0014(4)
O3 0.0428(7) 0.0219(6) 0.0223(6) 0.0006(5) -0.0018(4) 0.0005(4)
O4 0.0554(8) 0.0350(7) 0.0188(6) -0.0021(6) -0.0061(5) -0.0061(5)
N1 0.0222(6) 0.0177(6) 0.0161(6) 0.0003(5) 0.0007(4) 0.0012(5)
N2 0.0235(6) 0.0260(7) 0.0185(6) 0.0012(5) 0.0017(5) -0.0020(5)
C1 0.0279(8) 0.0188(7) 0.0318(8) -0.0014(6) 0.0021(6) 0.0032(6)
C2 0.0291(8) 0.0211(7) 0.0312(8) -0.0040(6) 0.0048(6) -0.0044(6)
C3 0.0249(7) 0.0257(8) 0.0225(7) -0.0044(6) 0.0033(5) -0.0042(6)
C4 0.0174(6) 0.0225(7) 0.0171(7) 0.0002(5) 0.0022(5) 0.0008(5)
C5 0.0178(6) 0.0217(7) 0.0176(7) 0.0000(6) 0.0027(5) -0.0007(6)
C6 0.0144(6) 0.0193(7) 0.0200(7) 0.0006(5) 0.0047(5) -0.0007(5)
C7 0.0170(6) 0.0216(7) 0.0191(7) 0.0011(5) 0.0039(5) -0.0011(6)
C8 0.0196(7) 0.0268(8) 0.0237(7) -0.0025(6) 0.0060(5) -0.0070(6)
C9 0.0249(7) 0.0199(7) 0.0322(8) -0.0046(6) 0.0096(6) -0.0034(6)
C10 0.0245(7) 0.0211(7) 0.0274(8) 0.0000(6) 0.0079(6) 0.0042(6)
C11 0.0203(7) 0.0227(7) 0.0196(7) -0.0001(6) 0.0022(5) -0.0004(6)

loop_
_atom_type_symbol
_atom_type_description
_atom_type_scat_dispersion_real
_atom_type_scat_dispersion_imag
_atom_type_scat_source
O O 0.0106 0.0060 'International Tables Vol C Tables 4.2.6.8 and 6.1.1.4'
N N 0.0061 0.0033 'International Tables Vol C Tables 4.2.6.8 and 6.1.1.4'
C C 0.0033 0.0016 'International Tables Vol C Tables 4.2.6.8 and 6.1.1.4'
H H 0.0000 0.0000 'International Tables Vol C Tables 4.2.6.8 and 6.1.1.4'

loop_
_geom_angle_atom_site_label_1
_geom_angle_atom_site_label_2
_geom_angle_atom_site_label_3
_geom_angle
C1 O1 C4 105.83(11)
C5 N1 C6 128.99(12)
C5 N1 H1N 115.0(12)
C6 N1 H1N 115.6(12)
O4 N2 O3 121.93(12)
O4 N2 C7 118.51(12)
O3 N2 C7 119.56(11)
C2 C1 O1 110.73(13)
C2 C1 H1 124.6
O1 C1 H1 124.6
C1 C2 C3 106.62(13)
C1 C2 H2 126.7
C3 C2 H2 126.7
C4 C3 C2 106.38(13)
C4 C3 H3 126.8
C2 C3 H3 126.8
C3 C4 O1 110.43(12)
C3 C4 C5 131.11(13)
O1 C4 C5 118.38(12)
O2 C5 N1 125.55(13)
O2 C5 C4 121.20(13)
N1 C5 C4 113.25(12)
N1 C6 C11 121.93(13)
N1 C6 C7 121.29(12)
C11 C6 C7 116.78(13)
C8 C7 C6 121.60(13)
C8 C7 N2 116.10(12)
C6 C7 N2 122.29(12)
C9 C8 C7 120.11(13)
C9 C8 H8 119.9
C7 C8 H8 119.9
C8 C9 C10 119.05(13)
C8 C9 H9 120.5
C10 C9 H9 120.5
C9 C10 C11 121.58(14)
C9 C10 H10 119.2
C11 C10 H10 119.2
C10 C11 C6 120.86(13)
C10 C11 H11 119.6
C6 C11 H11 119.6

loop_
_geom_bond_atom_site_label_1
_geom_bond_atom_site_label_2
_geom_bond_distance
O1 C1 1.3690(17)
O1 C4 1.3713(16)
O2 C5 1.2231(16)
O3 N2 1.2371(16)
O4 N2 1.2235(15)
N1 C5 1.3706(17)
N1 C6 1.3952(17)
N1 H1N 0.860(18)
N2 C7 1.4656(18)
C1 C2 1.343(2)
C1 H1 0.9500
C2 C3 1.421(2)
C2 H2 0.9500
C3 C4 1.3503(19)
C3 H3 0.9500
C4 C5 1.4653(19)
C6 C11 1.4009(19)
C6 C7 1.4125(18)
C7 C8 1.393(2)
C8 C9 1.378(2)
C8 H8 0.9500
C9 C10 1.381(2)
C9 H9 0.9500
C10 C11 1.3824(19)
C10 H10 0.9500
C11 H11 0.9500

loop_
_geom_hbond_atom_site_label_D
_geom_hbond_atom_site_label_H
_geom_hbond_atom_site_label_A
_geom_hbond_site_symmetry_A
_geom_hbond_distance_DH
_geom_hbond_distance_HA
_geom_hbond_distance_DA
_geom_hbond_angle_DHA
C2 H2 O2 2_656 0.95 2.55 3.3857(18) 146.4

loop_
_geom_torsion_atom_site_label_1
_geom_torsion_atom_site_label_2
_geom_torsion_atom_site_label_3
_geom_torsion_atom_site_label_4
_geom_torsion
C4 O1 C1 C2 -0.32(15)
O1 C1 C2 C3 0.33(17)
C1 C2 C3 C4 -0.21(16)
C2 C3 C4 O1 0.01(15)
C2 C3 C4 C5 -176.78(14)
C1 O1 C4 C3 0.19(15)
C1 O1 C4 C5 177.44(11)
C6 N1 C5 O2 2.7(2)
C6 N1 C5 C4 -176.32(12)
C3 C4 C5 O2 -7.1(2)
O1 C4 C5 O2 176.34(12)
C3 C4 C5 N1 172.03(14)
O1 C4 C5 N1 -4.55(17)
C5 N1 C6 C11 -4.7(2)
C5 N1 C6 C7 176.12(12)
N1 C6 C7 C8 -179.94(12)
C11 C6 C7 C8 0.84(19)
N1 C6 C7 N2 -0.61(19)
C11 C6 C7 N2 -179.83(11)
O4 N2 C7 C8 -10.06(18)
O3 N2 C7 C8 169.34(12)
O4 N2 C7 C6 170.57(12)
O3 N2 C7 C6 -10.03(19)
C6 C7 C8 C9 -0.4(2)
N2 C7 C8 C9 -179.82(12)
C7 C8 C9 C10 -0.4(2)
C8 C9 C10 C11 0.8(2)
C9 C10 C11 C6 -0.3(2)
N1 C6 C11 C10 -179.66(12)
C7 C6 C11 C10 -0.44(19)
